data_4062986
_journal_name_full Organometallics
_journal_paper_doi 10.1021/om049811s
_journal_year 2004
_chemical_formula_sum 'C16 H13 Cl2 Mn Mo O5 S2'
_chemical_formula_weight 571.16
_space_group_IT_number 12
_symmetry_cell_setting monoclinic
_symmetry_space_group_name_Hall '-C 2y'
_symmetry_space_group_name_H-M 'C 1 2/m 1'
_cell_angle_alpha 90.00
_cell_angle_beta 93.845(2)
_cell_angle_gamma 90.00
_cell_formula_units_Z 4
_cell_length_a 14.3204(10)
_cell_length_b 10.2443(7)
_cell_length_c 14.1102(10)
_cell_measurement_temperature 296(2)
_cell_volume 2065.3(2)
_diffrn_ambient_temperature 296(2)
_exptl_crystal_density_diffrn 1.837
_cod_depositor_comments
;
The following automatic conversions were performed:
'_symmetry_cell_setting' value 'Monoclinic' changed to 'monoclinic'
according to '/home/saulius/struct/CIF-dictionaries/cif_core.dic'
dictionary named 'cif_core.dic' version 2.4.1 from 2010-06-29.

Automatic conversion script
Id: cif_fix_enum 1527 2010-12-29 10:47:43Z saulius 
;
_cod_original_sg_symbol_H-M 'C 2/m'
_cod_database_code 4062986

loop_
_symmetry_equiv_pos_as_xyz
'x, y, z'
'-x, y, -z'
'x+1/2, y+1/2, z'
'-x+1/2, y+1/2, -z'
'-x, -y, -z'
'x, -y, z'
'-x+1/2, -y+1/2, -z'
'x+1/2, -y+1/2, z'

loop_
_atom_site_label
_atom_site_type_symbol
_atom_site_fract_x
_atom_site_fract_y
_atom_site_fract_z
_atom_site_U_iso_or_equiv
_atom_site_adp_type
_atom_site_occupancy
_atom_site_symmetry_multiplicity
_atom_site_calc_flag
_atom_site_refinement_flags
_atom_site_disorder_assembly
_atom_site_disorder_group
Mo1 Mo 0.19645(3) 0.5000 0.18383(3) 0.04057(16) Uani 1 2 d S . .
Mn1 Mn 0.32928(6) 0.5000 0.33602(6) 0.0397(2) Uani 1 2 d S . .
S1 S 0.20572(7) 0.35595(9) 0.32395(7) 0.0424(2) Uani 1 1 d . . .
O10 O 0.4699(3) 0.2993(4) 0.3059(3) 0.0889(12) Uani 1 1 d . . .
O11 O 0.3846(4) 0.5000 0.5403(3) 0.0897(18) Uani 1 2 d S . .
O20 O 0.3427(3) 0.3026(4) 0.1110(3) 0.0918(13) Uani 1 1 d . . .
C1 C 0.0410(3) 0.4330(5) 0.1524(4) 0.0744(16) Uani 1 1 d . . .
H1 H 0.0104 0.3797 0.1937 0.089 Uiso 1 1 calc R . .
C2 C 0.0950(4) 0.3910(6) 0.0797(4) 0.0877(19) Uani 1 1 d . . .
H2 H 0.1075 0.3048 0.0643 0.105 Uiso 1 1 calc R . .
C3 C 0.1264(6) 0.5000 0.0347(5) 0.096(3) Uani 1 2 d S . .
H3 H 0.1628 0.5000 -0.0174 0.115 Uiso 1 2 calc SR . .
C10 C 0.4143(3) 0.3765(5) 0.3173(3) 0.0565(11) Uani 1 1 d . . .
C11 C 0.3604(4) 0.5000 0.4613(5) 0.0580(16) Uani 1 2 d S . .
C20 C 0.2916(4) 0.3732(5) 0.1420(3) 0.0609(12) Uani 1 1 d . . .
C50 C 0.1169(3) 0.4256(4) 0.3976(3) 0.0455(9) Uani 1 1 d . . .
H50 H 0.0549 0.3943 0.3741 0.055 Uiso 1 1 calc R . .
C51 C 0.1350(4) 0.3853(6) 0.5005(3) 0.0772(16) Uani 1 1 d . . .
H51A H 0.1388 0.3005 0.5239 0.093 Uiso 0.50 1 d PR . .
H51B H 0.0832 0.3349 0.5209 0.093 Uiso 0.50 1 d PR . .
H51C H 0.1917 0.3344 0.5084 0.093 Uiso 0.50 1 d PR . .
C52 C 0.1445(6) 0.5000 0.5533(5) 0.089(3) Uani 1 2 d S . .
H52 H 0.1563 0.5000 0.6189 0.107 Uiso 1 2 calc SR . .
C90 C 0.3517(7) 0.5000 0.7820(7) 0.101(3) Uani 1 2 d S . .
H90A H 0.3628 0.5765 0.7438 0.122 Uiso 0.50 1 calc PR . .
H90B H 0.3628 0.4235 0.7438 0.122 Uiso 0.50 1 calc PR . .
Cl1 Cl 0.4308(3) 0.5000 0.8807(3) 0.1552(13) Uani 1 2 d S . .
Cl2 Cl 0.2392(3) 0.5000 0.8091(2) 0.1664(16) Uani 1 2 d S . .

loop_
_atom_site_aniso_label
_atom_site_aniso_U_11
_atom_site_aniso_U_22
_atom_site_aniso_U_33
_atom_site_aniso_U_23
_atom_site_aniso_U_13
_atom_site_aniso_U_12
Mo1 0.0441(3) 0.0454(3) 0.0320(2) 0.000 0.00093(19) 0.000
Mn1 0.0372(4) 0.0415(5) 0.0401(4) 0.000 0.0015(3) 0.000
S1 0.0479(6) 0.0349(5) 0.0447(5) 0.0020(4) 0.0057(4) -0.0016(4)
O10 0.077(3) 0.089(3) 0.101(3) 0.006(2) 0.014(2) 0.046(2)
O11 0.082(4) 0.137(5) 0.048(3) 0.000 -0.014(3) 0.000
O20 0.097(3) 0.099(3) 0.081(3) -0.026(2) 0.022(2) 0.028(2)
C1 0.053(3) 0.108(4) 0.059(3) 0.024(3) -0.019(2) -0.024(3)
C2 0.079(4) 0.096(5) 0.082(4) -0.035(3) -0.034(3) 0.008(3)
C3 0.069(5) 0.180(11) 0.036(4) 0.000 -0.009(3) 0.000
C10 0.053(3) 0.059(3) 0.057(3) 0.004(2) 0.001(2) 0.005(2)
C11 0.046(4) 0.077(5) 0.050(4) 0.000 -0.004(3) 0.000
C20 0.066(3) 0.067(3) 0.051(2) -0.008(2) 0.012(2) 0.001(3)
C50 0.042(2) 0.051(2) 0.044(2) 0.0031(18) 0.0085(17) -0.0046(18)
C51 0.084(4) 0.092(4) 0.059(3) 0.022(3) 0.028(3) 0.022(3)
C52 0.068(5) 0.161(9) 0.039(4) 0.000 0.011(3) 0.000
C90 0.127(8) 0.096(7) 0.083(6) 0.000 0.028(6) 0.000
Cl1 0.175(3) 0.161(3) 0.126(2) 0.000 -0.021(2) 0.000
Cl2 0.137(3) 0.265(5) 0.102(2) 0.000 0.0447(19) 0.000

loop_
_geom_bond_atom_site_label_1
_geom_bond_atom_site_label_2
_geom_bond_distance
_geom_bond_site_symmetry_2
_geom_bond_publ_flag
Mo1 C20 2.000(5) 6_565 ?
Mo1 C20 2.000(5) . ?
Mo1 C3 2.270(7) . ?
Mo1 C2 2.287(5) . ?
Mo1 C2 2.287(5) 6_565 ?
Mo1 C1 2.343(5) . ?
Mo1 C1 2.343(5) 6_565 ?
Mo1 S1 2.4635(10) 6_565 ?
Mo1 S1 2.4635(10) . ?
Mo1 Mn1 2.7716(9) . ?
Mn1 C10 1.788(5) 6_565 ?
Mn1 C10 1.788(5) . ?
Mn1 C11 1.794(6) . ?
Mn1 S1 2.3015(12) . ?
Mn1 S1 2.3015(12) 6_565 ?
S1 C50 1.839(4) . ?
O10 C10 1.141(5) . ?
O11 C11 1.144(7) . ?
O20 C20 1.137(5) . ?
C1 C1 1.372(11) 6_565 ?
C1 C2 1.393(8) . ?
C2 C3 1.375(8) . ?
C3 C2 1.375(8) 6_565 ?
C50 C51 1.514(6) . ?
C50 C50 1.524(8) 6_565 ?
C51 C52 1.393(6) . ?
C52 C51 1.393(6) 6_565 ?
C90 Cl2 1.680(11) . ?
C90 Cl1 1.736(11) . ?
